data_4128919
loop_
_publ_author_name
'Haut, Franz-Lucas'
'Habiger, Christoph'
'Speck, Klaus'
'Wurst, Klaus'
'Mayer, Peter'
'Korber, Johannes Nepomuk'
'M\"uller, Thomas'
'Magauer, Thomas'

_publ_section_title
;
 Synthetic Entry to Polyfunctionalized Molecules through the
 [3+2]-Cycloaddition of Thiocarbonyl Ylides.
;
_journal_issue 34
_journal_name_full 'Journal of the American Chemical Society'
_journal_page_first 13352
_journal_page_last 13357
_journal_paper_doi 10.1021/jacs.9b07729
_journal_volume 141
_journal_year 2019
_chemical_absolute_configuration unk
_chemical_formula_sum 'C23 H21 N O3'
_chemical_formula_weight 359.41
_space_group_crystal_system orthorhombic
_space_group_IT_number 19
_space_group_name_Hall 'P 2ac 2ab'
_space_group_name_H-M_alt 'P 21 21 21'
_atom_sites_solution_hydrogens geom
_audit_creation_method SHELXL-2014/7
_cell_angle_alpha 90
_cell_angle_beta 90
_cell_angle_gamma 90
_cell_formula_units_Z 4
_cell_length_a 8.6617(4)
_cell_length_b 9.6496(4)
_cell_length_c 22.5991(9)
_cell_measurement_reflns_used 9942
_cell_measurement_temperature 223(2)
_cell_measurement_theta_max 25.2
_cell_measurement_theta_min 2.3
_cell_volume 1888.88(14)
_computing_cell_refinement 'Bruker SAINT-V 8.34A'
_computing_data_collection 'Bruker Apex III'
_computing_data_reduction 'Bruker SAINT-V 8.34A'
_computing_structure_refinement 'SHELXL-2014/7 (Sheldrick, 2014)'
_computing_structure_solution 'SHELXTL-XT-2014/4 (Bruker AXS, 2014)'
_diffrn_ambient_temperature 223(2)
_diffrn_detector_area_resol_mean 10.4
_diffrn_measured_fraction_theta_full 0.999
_diffrn_measured_fraction_theta_max 0.999
_diffrn_measurement_device_type 'Bruker D8 QUEST PHOTON 100'
_diffrn_measurement_method '\f and \w scans'
_diffrn_radiation_monochromator 'multi layered optics'
_diffrn_radiation_type MoK\a
_diffrn_radiation_wavelength 0.71073
_diffrn_reflns_av_R_equivalents 0.0276
_diffrn_reflns_av_unetI/netI 0.0161
_diffrn_reflns_Laue_measured_fraction_full 0.999
_diffrn_reflns_Laue_measured_fraction_max 0.999
_diffrn_reflns_limit_h_max 10
_diffrn_reflns_limit_h_min -10
_diffrn_reflns_limit_k_max 11
_diffrn_reflns_limit_k_min -11
_diffrn_reflns_limit_l_max 26
_diffrn_reflns_limit_l_min -26
_diffrn_reflns_number 22315
_diffrn_reflns_point_group_measured_fraction_full 0.999
_diffrn_reflns_point_group_measured_fraction_max 0.999
_diffrn_reflns_theta_full 24.998
_diffrn_reflns_theta_max 24.998
_diffrn_reflns_theta_min 2.518
_diffrn_source 'Incoatec Microfocus'
_exptl_absorpt_coefficient_mu 0.084
_exptl_absorpt_correction_T_max 0.958
_exptl_absorpt_correction_T_min 0.924
_exptl_absorpt_correction_type multi-scan
_exptl_absorpt_process_details 'Bruker SADABS-2014/5)'
_exptl_crystal_colour colourless
_exptl_crystal_density_diffrn 1.264
_exptl_crystal_description prism
_exptl_crystal_F_000 760
_exptl_crystal_size_max 0.210
_exptl_crystal_size_mid 0.180
_exptl_crystal_size_min 0.120
_refine_diff_density_max 0.127
_refine_diff_density_min -0.118
_refine_diff_density_rms 0.030
_refine_ls_abs_structure_details
;
 Flack x determined using 1277 quotients [(I+)-(I-)]/[(I+)+(I-)]
 (Parsons, Flack and Wagner, Acta Cryst. B69 (2013) 249-259).
;
_refine_ls_abs_structure_Flack -0.4(3)
_refine_ls_extinction_coef 0.038(3)
_refine_ls_extinction_expression Fc^*^=kFc[1+0.001xFc^2^\l^3^/sin(2\q)]^-1/4^
_refine_ls_extinction_method 'SHELXL-2014/7 (Sheldrick 2014'
_refine_ls_goodness_of_fit_ref 1.034
_refine_ls_hydrogen_treatment constr
_refine_ls_matrix_type full
_refine_ls_number_parameters 246
_refine_ls_number_reflns 3331
_refine_ls_number_restraints 0
_refine_ls_restrained_S_all 1.034
_refine_ls_R_factor_all 0.0334
_refine_ls_R_factor_gt 0.0308
_refine_ls_shift/su_max 0.000
_refine_ls_shift/su_mean 0.000
_refine_ls_structure_factor_coef Fsqd
_refine_ls_weighting_details 'w=1/[\s^2^(Fo^2^)+(0.0440P)^2^+0.2635P] where P=(Fo^2^+2Fc^2^)/3'
_refine_ls_weighting_scheme calc
_refine_ls_wR_factor_gt 0.0790
_refine_ls_wR_factor_ref 0.0809
_reflns_Friedel_coverage 0.727
_reflns_Friedel_fraction_full 1.000
_reflns_Friedel_fraction_max 1.000
_reflns_number_gt 3142
_reflns_number_total 3331
_reflns_threshold_expression 'I > 2\s(I)'
_cod_data_source_file CCDC1921471_20.cif
_cod_data_source_block mar19-1
_cod_database_code 4128919
_shelx_shelxl_version_number 2014/7
_shelx_space_group_comment
;
The symmetry employed for this shelxl refinement is uniquely defined
by the following loop, which should always be used as a source of
symmetry information in preference to the above space-group names.
They are only intended as comments.
;
_shelx_estimated_absorpt_t_min 0.983
_shelx_estimated_absorpt_t_max 0.990

loop_
_space_group_symop_operation_xyz
'x, y, z'
'-x+1/2, -y, z+1/2'
'-x, y+1/2, -z+1/2'
'x+1/2, -y+1/2, -z'

loop_
_atom_site_label
_atom_site_type_symbol
_atom_site_fract_x
_atom_site_fract_y
_atom_site_fract_z
_atom_site_U_iso_or_equiv
_atom_site_adp_type
_atom_site_occupancy
_atom_site_site_symmetry_order
_atom_site_calc_flag
_atom_site_refinement_flags_posn
_atom_site_refinement_flags_adp
N1 N 0.81541(19) 0.59914(16) 0.73033(7) 0.0386(4) Uani 1 1 d . .
O1 O 0.4065(2) 0.40429(19) 0.65075(7) 0.0636(5) Uani 1 1 d . .
O2 O 0.60727(19) 0.53655(17) 0.78689(6) 0.0538(4) Uani 1 1 d . .
O3 O 0.98193(19) 0.70873(18) 0.66779(7) 0.0587(5) Uani 1 1 d . .
C1 C 0.4348(2) 0.4860(2) 0.61199(9) 0.0433(5) Uani 1 1 d . .
C2 C 0.3884(4) 0.4531(3) 0.55014(11) 0.0853(11) Uani 1 1 d . .
H2A H 0.4701 0.4011 0.5309 0.128 Uiso 1 1 calc R U
H2B H 0.3703 0.5385 0.5286 0.128 Uiso 1 1 calc R U
H2C H 0.2946 0.3982 0.5506 0.128 Uiso 1 1 calc R U
C3 C 0.5070(2) 0.6217(2) 0.62698(8) 0.0378(4) Uani 1 1 d . .
C4 C 0.4567(3) 0.6896(2) 0.68390(9) 0.0477(5) Uani 1 1 d . .
H4A H 0.3944 0.6238 0.7068 0.057 Uiso 1 1 calc R U
H4B H 0.3916 0.7698 0.6747 0.057 Uiso 1 1 calc R U
C5 C 0.5939(2) 0.7369(2) 0.72138(8) 0.0430(5) Uani 1 1 d . .
H5 H 0.5586 0.8041 0.7516 0.052 Uiso 1 1 calc R U
C6 C 0.6662(2) 0.6136(2) 0.75124(8) 0.0393(4) Uani 1 1 d . .
C7 C 0.8571(2) 0.7028(2) 0.69129(8) 0.0412(5) Uani 1 1 d . .
C8 C 0.7237(3) 0.8011(2) 0.68429(9) 0.0437(5) Uani 1 1 d . .
H8 H 0.7519 0.8925 0.7010 0.052 Uiso 1 1 calc R U
C9 C 0.6831(3) 0.8175(2) 0.61854(9) 0.0488(5) Uani 1 1 d . .
H9A H 0.6076 0.8924 0.6137 0.059 Uiso 1 1 calc R U
H9B H 0.7760 0.8422 0.5961 0.059 Uiso 1 1 calc R U
C10 C 0.6168(2) 0.68391(19) 0.59486(8) 0.0392(5) Uani 1 1 d . .
C11 C 0.6856(2) 0.6275(2) 0.53949(8) 0.0413(5) Uani 1 1 d . .
C12 C 0.7883(3) 0.5184(2) 0.54129(9) 0.0565(6) Uani 1 1 d . .
H12 H 0.8160 0.4794 0.5779 0.068 Uiso 1 1 calc R U
C13 C 0.8511(4) 0.4656(3) 0.48946(11) 0.0694(7) Uani 1 1 d . .
H13 H 0.9211 0.3913 0.4910 0.083 Uiso 1 1 calc R U
C14 C 0.8107(4) 0.5223(3) 0.43573(10) 0.0688(8) Uani 1 1 d . .
H14 H 0.8520 0.4860 0.4005 0.083 Uiso 1 1 calc R U
C15 C 0.7108(3) 0.6311(4) 0.43369(10) 0.0707(8) Uani 1 1 d . .
H15 H 0.6836 0.6696 0.3969 0.085 Uiso 1 1 calc R U
C16 C 0.6489(3) 0.6855(3) 0.48493(9) 0.0562(6) Uani 1 1 d . .
H16 H 0.5818 0.7619 0.4830 0.067 Uiso 1 1 calc R U
C17 C 0.9175(3) 0.4852(2) 0.74618(9) 0.0482(5) Uani 1 1 d . .
H17A H 0.8866 0.4479 0.7847 0.058 Uiso 1 1 calc R U
H17B H 1.0234 0.5201 0.7498 0.058 Uiso 1 1 calc R U
C18 C 0.9134(2) 0.3710(2) 0.70072(8) 0.0394(4) Uani 1 1 d . .
C19 C 0.7776(3) 0.3004(2) 0.68963(10) 0.0468(5) Uani 1 1 d . .
H19 H 0.6877 0.3239 0.7107 0.056 Uiso 1 1 calc R U
C20 C 0.7724(3) 0.1964(2) 0.64815(12) 0.0627(7) Uani 1 1 d . .
H20 H 0.6794 0.1492 0.6409 0.075 Uiso 1 1 calc R U
C21 C 0.9035(4) 0.1615(3) 0.61737(12) 0.0760(9) Uani 1 1 d . .
H21 H 0.9009 0.0903 0.5890 0.091 Uiso 1 1 calc R U
C22 C 1.0382(4) 0.2319(3) 0.62841(13) 0.0763(9) Uani 1 1 d . .
H22 H 1.1281 0.2085 0.6073 0.092 Uiso 1 1 calc R U
C23 C 1.0432(3) 0.3358(3) 0.66984(11) 0.0576(6) Uani 1 1 d . .
H23 H 1.1363 0.3829 0.6770 0.069 Uiso 1 1 calc R U

loop_
_atom_site_aniso_label
_atom_site_aniso_U_11
_atom_site_aniso_U_22
_atom_site_aniso_U_33
_atom_site_aniso_U_23
_atom_site_aniso_U_13
_atom_site_aniso_U_12
N1 0.0449(9) 0.0362(8) 0.0346(8) 0.0003(7) -0.0078(7) -0.0002(7)
O1 0.0607(10) 0.0697(11) 0.0603(10) 0.0217(9) -0.0103(8) -0.0221(9)
O2 0.0648(10) 0.0605(9) 0.0362(7) 0.0051(7) 0.0067(7) -0.0030(8)
O3 0.0516(10) 0.0627(10) 0.0618(10) 0.0042(8) 0.0024(8) -0.0136(8)
C1 0.0402(10) 0.0462(11) 0.0434(10) 0.0036(9) 0.0004(9) -0.0035(9)
C2 0.126(3) 0.0782(19) 0.0518(14) -0.0121(14) -0.0036(16) -0.052(2)
C3 0.0424(10) 0.0393(10) 0.0317(9) 0.0005(8) -0.0058(8) 0.0047(9)
C4 0.0483(12) 0.0547(13) 0.0402(10) -0.0059(10) -0.0015(9) 0.0127(10)
C5 0.0558(12) 0.0402(11) 0.0329(9) -0.0099(8) -0.0019(9) 0.0114(9)
C6 0.0503(11) 0.0408(10) 0.0269(9) -0.0065(8) -0.0031(8) -0.0004(9)
C7 0.0506(12) 0.0385(10) 0.0345(9) -0.0041(8) -0.0055(9) -0.0120(9)
C8 0.0654(13) 0.0274(9) 0.0383(10) -0.0049(8) -0.0096(9) -0.0037(9)
C9 0.0730(14) 0.0320(10) 0.0412(10) 0.0039(9) -0.0114(11) -0.0070(10)
C10 0.0546(12) 0.0334(10) 0.0296(8) 0.0031(8) -0.0094(8) -0.0005(9)
C11 0.0541(12) 0.0405(10) 0.0293(9) 0.0035(8) -0.0039(9) -0.0133(10)
C12 0.0862(18) 0.0490(12) 0.0344(10) -0.0019(10) 0.0033(11) 0.0035(12)
C13 0.090(2) 0.0635(15) 0.0544(13) -0.0131(12) 0.0155(14) -0.0025(15)
C14 0.0706(17) 0.099(2) 0.0372(12) -0.0179(13) 0.0118(12) -0.0353(17)
C15 0.0709(16) 0.112(2) 0.0294(11) 0.0134(13) -0.0016(11) -0.0279(18)
C16 0.0585(13) 0.0726(15) 0.0377(10) 0.0161(11) -0.0035(10) -0.0111(12)
C17 0.0477(11) 0.0503(12) 0.0468(11) 0.0058(10) -0.0138(10) 0.0059(10)
C18 0.0408(10) 0.0371(10) 0.0402(10) 0.0121(8) 0.0008(8) 0.0070(8)
C19 0.0478(11) 0.0430(10) 0.0496(11) 0.0043(10) 0.0100(10) 0.0000(10)
C20 0.0828(18) 0.0412(11) 0.0642(14) -0.0013(11) 0.0027(13) -0.0103(13)
C21 0.128(3) 0.0412(13) 0.0589(14) -0.0024(12) 0.0243(17) 0.0114(16)
C22 0.091(2) 0.0609(17) 0.0768(18) 0.0103(14) 0.0422(17) 0.0253(16)
C23 0.0460(12) 0.0566(14) 0.0703(15) 0.0136(12) 0.0142(11) 0.0110(11)

loop_
_atom_type_symbol
_atom_type_description
_atom_type_scat_dispersion_real
_atom_type_scat_dispersion_imag
_atom_type_scat_source
C C 0.0033 0.0016 'International Tables Vol C Tables 4.2.6.8 and 6.1.1.4'
H H 0.0000 0.0000 'International Tables Vol C Tables 4.2.6.8 and 6.1.1.4'
N N 0.0061 0.0033 'International Tables Vol C Tables 4.2.6.8 and 6.1.1.4'
O O 0.0106 0.0060 'International Tables Vol C Tables 4.2.6.8 and 6.1.1.4'

loop_
_geom_angle_atom_site_label_1
_geom_angle_atom_site_label_2
_geom_angle_atom_site_label_3
_geom_angle
C7 N1 C6 112.94(17)
C7 N1 C17 123.00(18)
C6 N1 C17 124.04(17)
O1 C1 C2 119.2(2)
O1 C1 C3 119.73(19)
C2 C1 C3 121.0(2)
C1 C2 H2A 109.5
C1 C2 H2B 109.5
H2A C2 H2B 109.5
C1 C2 H2C 109.5
H2A C2 H2C 109.5
H2B C2 H2C 109.5
C10 C3 C1 124.65(18)
C10 C3 C4 118.26(19)
C1 C3 C4 117.03(18)
C3 C4 C5 112.19(17)
C3 C4 H4A 109.2
C5 C4 H4A 109.2
C3 C4 H4B 109.2
C5 C4 H4B 109.2
H4A C4 H4B 107.9
C6 C5 C4 109.64(17)
C6 C5 C8 105.02(17)
C4 C5 C8 112.82(16)
C6 C5 H5 109.8
C4 C5 H5 109.8
C8 C5 H5 109.8
O2 C6 N1 124.08(19)
O2 C6 C5 127.5(2)
N1 C6 C5 108.39(17)
O3 C7 N1 123.4(2)
O3 C7 C8 127.77(19)
N1 C7 C8 108.84(18)
C7 C8 C5 104.56(16)
C7 C8 C9 110.09(17)
C5 C8 C9 113.74(18)
C7 C8 H8 109.4
C5 C8 H8 109.4
C9 C8 H8 109.4
C10 C9 C8 110.00(16)
C10 C9 H9A 109.7
C8 C9 H9A 109.7
C10 C9 H9B 109.7
C8 C9 H9B 109.7
H9A C9 H9B 108.2
C3 C10 C11 125.20(18)
C3 C10 C9 117.43(18)
C11 C10 C9 117.25(19)
C12 C11 C16 118.7(2)
C12 C11 C10 120.82(18)
C16 C11 C10 120.4(2)
C11 C12 C13 120.5(2)
C11 C12 H12 119.7
C13 C12 H12 119.7
C14 C13 C12 119.9(3)
C14 C13 H13 120.1
C12 C13 H13 120.1
C15 C14 C13 119.9(2)
C15 C14 H14 120.1
C13 C14 H14 120.1
C14 C15 C16 120.8(2)
C14 C15 H15 119.6
C16 C15 H15 119.6
C15 C16 C11 120.2(2)
C15 C16 H16 119.9
C11 C16 H16 119.9
N1 C17 C18 111.71(15)
N1 C17 H17A 109.3
C18 C17 H17A 109.3
N1 C17 H17B 109.3
C18 C17 H17B 109.3
H17A C17 H17B 107.9
C23 C18 C19 119.0(2)
C23 C18 C17 120.7(2)
C19 C18 C17 120.29(19)
C20 C19 C18 120.8(2)
C20 C19 H19 119.6
C18 C19 H19 119.6
C21 C20 C19 119.8(3)
C21 C20 H20 120.1
C19 C20 H20 120.1
C22 C21 C20 119.3(2)
C22 C21 H21 120.3
C20 C21 H21 120.3
C23 C22 C21 120.8(2)
C23 C22 H22 119.6
C21 C22 H22 119.6
C18 C23 C22 120.3(3)
C18 C23 H23 119.9
C22 C23 H23 119.9

loop_
_geom_bond_atom_site_label_1
_geom_bond_atom_site_label_2
_geom_bond_distance
N1 C7 1.382(3)
N1 C6 1.383(3)
N1 C17 1.455(3)
O1 C1 1.204(2)
O2 C6 1.209(2)
O3 C7 1.206(3)
C1 C2 1.489(3)
C1 C3 1.490(3)
C2 H2A 0.9700
C2 H2B 0.9700
C2 H2C 0.9700
C3 C10 1.339(3)
C3 C4 1.508(3)
C4 C5 1.529(3)
C4 H4A 0.9800
C4 H4B 0.9800
C5 C6 1.505(3)
C5 C8 1.534(3)
C5 H5 0.9900
C7 C8 1.503(3)
C8 C9 1.535(3)
C8 H8 0.9900
C9 C10 1.509(3)
C9 H9A 0.9800
C9 H9B 0.9800
C10 C11 1.489(3)
C11 C12 1.379(3)
C11 C16 1.391(3)
C12 C13 1.388(3)
C12 H12 0.9400
C13 C14 1.377(4)
C13 H13 0.9400
C14 C15 1.361(5)
C14 H14 0.9400
C15 C16 1.380(4)
C15 H15 0.9400
C16 H16 0.9400
C17 C18 1.507(3)
C17 H17A 0.9800
C17 H17B 0.9800
C18 C23 1.366(3)
C18 C19 1.382(3)
C19 C20 1.374(3)
C19 H19 0.9400
C20 C21 1.373(4)
C20 H20 0.9400
C21 C22 1.373(5)
C21 H21 0.9400
C22 C23 1.373(4)
C22 H22 0.9400
C23 H23 0.9400

loop_
_geom_torsion_atom_site_label_1
_geom_torsion_atom_site_label_2
_geom_torsion_atom_site_label_3
_geom_torsion_atom_site_label_4
_geom_torsion
O1 C1 C3 C10 140.5(2)
C2 C1 C3 C10 -43.2(3)
O1 C1 C3 C4 -36.6(3)
C2 C1 C3 C4 139.6(2)
C10 C3 C4 C5 -46.2(3)
C1 C3 C4 C5 131.12(19)
C3 C4 C5 C6 -76.2(2)
C3 C4 C5 C8 40.4(2)
C7 N1 C6 O2 -178.13(18)
C17 N1 C6 O2 3.4(3)
C7 N1 C6 C5 2.9(2)
C17 N1 C6 C5 -175.57(17)
C4 C5 C6 O2 -62.3(2)
C8 C5 C6 O2 176.21(18)
C4 C5 C6 N1 116.66(18)
C8 C5 C6 N1 -4.82(19)
C6 N1 C7 O3 -179.56(18)
C17 N1 C7 O3 -1.1(3)
C6 N1 C7 C8 0.4(2)
C17 N1 C7 C8 178.90(16)
O3 C7 C8 C5 176.57(19)
N1 C7 C8 C5 -3.43(19)
O3 C7 C8 C9 54.0(3)
N1 C7 C8 C9 -125.96(18)
C6 C5 C8 C7 4.87(19)
C4 C5 C8 C7 -114.49(18)
C6 C5 C8 C9 125.00(17)
C4 C5 C8 C9 5.6(2)
C7 C8 C9 C10 68.3(2)
C5 C8 C9 C10 -48.7(3)
C1 C3 C10 C11 -0.6(3)
C4 C3 C10 C11 176.53(18)
C1 C3 C10 C9 -176.65(19)
C4 C3 C10 C9 0.4(3)
C8 C9 C10 C3 47.3(3)
C8 C9 C10 C11 -129.1(2)
C3 C10 C11 C12 -73.9(3)
C9 C10 C11 C12 102.3(2)
C3 C10 C11 C16 107.0(2)
C9 C10 C11 C16 -76.9(3)
C16 C11 C12 C13 -1.4(4)
C10 C11 C12 C13 179.5(2)
C11 C12 C13 C14 -0.1(4)
C12 C13 C14 C15 0.8(4)
C13 C14 C15 C16 -0.1(4)
C14 C15 C16 C11 -1.4(4)
C12 C11 C16 C15 2.1(3)
C10 C11 C16 C15 -178.8(2)
C7 N1 C17 C18 -82.5(2)
C6 N1 C17 C18 95.8(2)
N1 C17 C18 C23 117.9(2)
N1 C17 C18 C19 -62.0(2)
C23 C18 C19 C20 -0.1(3)
C17 C18 C19 C20 179.83(19)
C18 C19 C20 C21 0.2(4)
C19 C20 C21 C22 -0.2(4)
C20 C21 C22 C23 0.2(4)
C19 C18 C23 C22 0.1(3)
C17 C18 C23 C22 -179.8(2)
C21 C22 C23 C18 -0.1(4)
